data_4024222
loop_
_publ_author_name
'Jun Yang'
'Mahender B. Dewal'
'David Sobransingh'
'Mark D. Smith'
'Yuewen Xu'
'Linda S. Shimizu'

_publ_section_title
;
Examination of the Structural Features That Favor the Columnar
Self-Assembly of Bis-urea Macrocycles
;
_journal_name_full 'Journal of Organic Chemistry'
_journal_page_first 102
_journal_page_last 110
_journal_paper_doi 10.1021/jo801717w
_journal_volume 74
_journal_year 2009
_chemical_formula_moiety 'C18 H28 N4 O5, C H4 O'
_chemical_formula_sum 'C19 H32 N4 O6'
_chemical_formula_weight 412.49
_chemical_name_systematic
; 
 ? 
;
_space_group_IT_number 62
_symmetry_cell_setting orthorhombic
_symmetry_space_group_name_Hall '-P 2ac 2n'
_symmetry_space_group_name_H-M 'P n m a'
_atom_sites_solution_hydrogens mixed
_atom_sites_solution_primary direct
_atom_sites_solution_secondary difmap
_audit_creation_method SHELXL-97
_cell_angle_alpha 90.00
_cell_angle_beta 90.00
_cell_angle_gamma 90.00
_cell_formula_units_Z 4
_cell_length_a 16.3300(6)
_cell_length_b 16.1503(6)
_cell_length_c 8.5508(3)
_cell_measurement_reflns_used 7199
_cell_measurement_temperature 150(1)
_cell_measurement_theta_max 26.364
_cell_measurement_theta_min 2.382
_cell_volume 2255.14(14)
_computing_cell_refinement 'SAINT+ NT V6.22 (Bruker, 2001)'
_computing_data_collection 'SMART NT V5.625 (Bruker, 1998)'
_computing_data_reduction 'SAINT+ NT V6.22'
_computing_molecular_graphics 'SHELXTL V6.1 (Sheldrick, 2000)'
_computing_publication_material 'SHELXTL V6.1'
_computing_structure_refinement 'SHELXL-97 (Sheldrick, 1997)'
_computing_structure_solution 'SHELXS-97 (Sheldrick, 1990)'
_diffrn_ambient_temperature 150(1)
_diffrn_measured_fraction_theta_full 1.000
_diffrn_measured_fraction_theta_max 1.000
_diffrn_measurement_device_type 'Bruker SMART APEX CCD diffractometer'
_diffrn_measurement_method 'omega scans'
_diffrn_radiation_monochromator graphite
_diffrn_radiation_source 'fine-focus sealed tube'
_diffrn_radiation_type MoK\a
_diffrn_radiation_wavelength 0.71073
_diffrn_reflns_av_R_equivalents 0.0394
_diffrn_reflns_av_sigmaI/netI 0.0232
_diffrn_reflns_limit_h_max 19
_diffrn_reflns_limit_h_min -20
_diffrn_reflns_limit_k_max 20
_diffrn_reflns_limit_k_min -20
_diffrn_reflns_limit_l_max 10
_diffrn_reflns_limit_l_min -10
_diffrn_reflns_number 19275
_diffrn_reflns_theta_full 26.40
_diffrn_reflns_theta_max 26.40
_diffrn_reflns_theta_min 2.49
_diffrn_standards_decay_% 0
_exptl_absorpt_coefficient_mu 0.091
_exptl_absorpt_correction_type none
_exptl_crystal_colour colorless
_exptl_crystal_density_diffrn 1.215
_exptl_crystal_density_meas 0
_exptl_crystal_density_method 'not measured'
_exptl_crystal_description bar
_exptl_crystal_F_000 888
_exptl_crystal_size_max 0.54
_exptl_crystal_size_mid 0.40
_exptl_crystal_size_min 0.30
_refine_diff_density_max 0.224
_refine_diff_density_min -0.174
_refine_diff_density_rms 0.037
_refine_ls_extinction_method none
_refine_ls_goodness_of_fit_ref 1.050
_refine_ls_hydrogen_treatment mixed
_refine_ls_matrix_type full
_refine_ls_number_parameters 150
_refine_ls_number_reflns 2401
_refine_ls_number_restraints 0
_refine_ls_restrained_S_all 1.050
_refine_ls_R_factor_all 0.0406
_refine_ls_R_factor_gt 0.0342
_refine_ls_shift/su_max 0.000
_refine_ls_shift/su_mean 0.000
_refine_ls_structure_factor_coef Fsqd
_refine_ls_weighting_details 'calc w=1/[\s^2^(Fo^2^)+(0.0514P)^2^+0.3077P] where P=(Fo^2^+2Fc^2^)/3'
_refine_ls_weighting_scheme calc
_refine_ls_wR_factor_gt 0.0905
_refine_ls_wR_factor_ref 0.0945
_reflns_number_gt 2044
_reflns_number_total 2401
_reflns_threshold_expression >2sigma(I)
_cod_data_source_file jo801717w_si_004.cif
_cod_data_source_block pbu02
_cod_depositor_comments
;
The following automatic conversions were performed:
'_symmetry_cell_setting' value 'Orthorhombic' changed to 'orthorhombic'
according to '/home/saulius/struct/CIF-dictionaries/cif_core.dic'
dictionary named 'cif_core.dic' version 2.4.1 from 2010-06-29.

Automatic conversion script
Id: cif_fix_enum 1527 2010-12-29 10:47:43Z saulius 
;
_cod_database_code 4024222

loop_
_symmetry_equiv_pos_as_xyz
'x, y, z'
'-x+1/2, -y, z+1/2'
'-x, y+1/2, -z'
'x+1/2, -y+1/2, -z+1/2'
'-x, -y, -z'
'x-1/2, y, -z-1/2'
'x, -y-1/2, z'
'-x-1/2, y-1/2, z-1/2'

loop_
_atom_site_label
_atom_site_type_symbol
_atom_site_fract_x
_atom_site_fract_y
_atom_site_fract_z
_atom_site_U_iso_or_equiv
_atom_site_adp_type
_atom_site_occupancy
_atom_site_symmetry_multiplicity
_atom_site_calc_flag
_atom_site_refinement_flags
_atom_site_disorder_assembly
_atom_site_disorder_group
C1 C 0.44193(10) 0.2500 0.53670(17) 0.0201(3) Uani 1 2 d S . .
H1 H 0.4775 0.2500 0.6246 0.024 Uiso 1 2 calc SR . .
C2 C 0.41576(7) 0.32466(6) 0.47206(12) 0.0197(2) Uani 1 1 d . . .
C3 C 0.36503(7) 0.32459(6) 0.34145(12) 0.0225(3) Uani 1 1 d . . .
H3 H 0.3471 0.3754 0.2973 0.027 Uiso 1 1 calc R . .
C4 C 0.34071(10) 0.2500 0.27597(18) 0.0242(4) Uani 1 2 d S . .
H4 H 0.3070 0.2500 0.1854 0.029 Uiso 1 2 calc SR . .
C5 C 0.45621(7) 0.42629(6) 0.67873(12) 0.0210(2) Uani 1 1 d . . .
C6 C 0.41999(8) 0.41036(7) 0.95342(12) 0.0248(3) Uani 1 1 d . . .
H6A H 0.4773 0.4236 0.9818 0.030 Uiso 1 1 calc R . .
H6B H 0.4016 0.3644 1.0214 0.030 Uiso 1 1 calc R . .
C7 C 0.36659(8) 0.48613(7) 0.98537(13) 0.0282(3) Uani 1 1 d . . .
H7A H 0.3738 0.5029 1.0959 0.034 Uiso 1 1 calc R . .
H7B H 0.3859 0.5324 0.9190 0.034 Uiso 1 1 calc R . .
C8 C 0.27664(8) 0.47244(7) 0.95495(14) 0.0310(3) Uani 1 1 d . . .
H8A H 0.2455 0.5233 0.9801 0.037 Uiso 1 1 calc R . .
H8B H 0.2678 0.4591 0.8432 0.037 Uiso 1 1 calc R . .
C9 C 0.16259(8) 0.39718(7) 1.04546(16) 0.0331(3) Uani 1 1 d . . .
H9A H 0.1441 0.3902 0.9360 0.040 Uiso 1 1 calc R . .
H9B H 0.1363 0.4474 1.0887 0.040 Uiso 1 1 calc R . .
C10 C 0.13872(8) 0.32302(7) 1.14024(16) 0.0316(3) Uani 1 1 d . . .
H10A H 0.1661 0.3250 1.2435 0.038 Uiso 1 1 calc R . .
H10B H 0.0788 0.3228 1.1574 0.038 Uiso 1 1 calc R . .
N1 N 0.44685(6) 0.40099(5) 0.52723(11) 0.0230(2) Uani 1 1 d . . .
H1N H 0.4632(8) 0.4355(8) 0.4586(15) 0.028(3) Uiso 1 1 d . . .
N2 N 0.41771(6) 0.38284(6) 0.79092(11) 0.0245(2) Uani 1 1 d . . .
H2N H 0.3838(8) 0.3420(8) 0.7670(15) 0.027(3) Uiso 1 1 d . . .
O1 O 0.49766(5) 0.48882(5) 0.70871(9) 0.0249(2) Uani 1 1 d . . .
O2 O 0.24895(5) 0.40593(5) 1.04983(9) 0.0291(2) Uani 1 1 d . . .
O3 O 0.16250(7) 0.2500 1.05876(14) 0.0291(3) Uani 1 2 d S . .
O4 O 0.28288(8) 0.2500 0.79659(15) 0.0348(3) Uani 1 2 d S . .
H4A H 0.2566(14) 0.2500 0.881(3) 0.048(7) Uiso 1 2 d S . .
C11 C 0.22260(15) 0.2500 0.6773(3) 0.0589(6) Uani 1 2 d S . .
H11A H 0.2494 0.2500 0.5748 0.088 Uiso 1 2 d SR . .
H11B H 0.1885 0.2997 0.6871 0.088 Uiso 1 1 d R . .

loop_
_atom_site_aniso_label
_atom_site_aniso_U_11
_atom_site_aniso_U_22
_atom_site_aniso_U_33
_atom_site_aniso_U_23
_atom_site_aniso_U_13
_atom_site_aniso_U_12
C1 0.0211(8) 0.0217(7) 0.0176(7) 0.000 0.0008(6) 0.000
C2 0.0231(6) 0.0174(5) 0.0188(5) -0.0005(4) 0.0048(4) -0.0012(4)
C3 0.0267(6) 0.0209(5) 0.0200(5) 0.0041(4) 0.0022(5) 0.0040(4)
C4 0.0252(9) 0.0287(8) 0.0185(7) 0.000 -0.0015(7) 0.000
C5 0.0230(6) 0.0177(5) 0.0222(5) 0.0017(4) -0.0011(4) 0.0022(4)
C6 0.0296(7) 0.0259(6) 0.0189(5) 0.0017(4) 0.0002(5) -0.0046(5)
C7 0.0376(7) 0.0234(6) 0.0236(6) -0.0013(4) 0.0015(5) -0.0041(5)
C8 0.0374(7) 0.0258(6) 0.0299(6) 0.0034(5) -0.0005(5) 0.0040(5)
C9 0.0237(7) 0.0315(7) 0.0440(7) -0.0005(5) -0.0007(6) 0.0081(5)
C10 0.0217(6) 0.0343(7) 0.0388(7) -0.0035(5) 0.0036(5) 0.0041(5)
N1 0.0335(6) 0.0157(5) 0.0198(5) 0.0024(4) 0.0022(4) -0.0040(4)
N2 0.0310(6) 0.0210(5) 0.0214(5) -0.0008(4) 0.0018(4) -0.0074(4)
O1 0.0308(5) 0.0216(4) 0.0222(4) 0.0017(3) -0.0018(3) -0.0071(3)
O2 0.0247(5) 0.0280(4) 0.0346(5) 0.0055(3) -0.0009(4) 0.0020(3)
O3 0.0279(7) 0.0269(6) 0.0325(6) 0.000 0.0024(5) 0.000
O4 0.0340(8) 0.0408(7) 0.0297(7) 0.000 0.0063(6) 0.000
C11 0.0453(14) 0.0929(19) 0.0387(12) 0.000 -0.0005(10) 0.000

loop_
_atom_type_symbol
_atom_type_description
_atom_type_scat_dispersion_real
_atom_type_scat_dispersion_imag
_atom_type_scat_source
C C 0.0033 0.0016 'International Tables Vol C Tables 4.2.6.8 and 6.1.1.4'
H H 0.0000 0.0000 'International Tables Vol C Tables 4.2.6.8 and 6.1.1.4'
N N 0.0061 0.0033 'International Tables Vol C Tables 4.2.6.8 and 6.1.1.4'
O O 0.0106 0.0060 'International Tables Vol C Tables 4.2.6.8 and 6.1.1.4'

loop_
_geom_angle_atom_site_label_1
_geom_angle_atom_site_label_2
_geom_angle_atom_site_label_3
_geom_angle
_geom_angle_site_symmetry_1
_geom_angle_site_symmetry_3
_geom_angle_publ_flag
C2 C1 C2 119.82(14) 7_565 . ?
C2 C1 H1 120.1 7_565 . ?
C2 C1 H1 120.1 . . ?
C3 C2 C1 120.03(10) . . ?
C3 C2 N1 118.85(9) . . ?
C1 C2 N1 120.78(11) . . ?
C4 C3 C2 119.72(10) . . ?
C4 C3 H3 120.1 . . ?
C2 C3 H3 120.1 . . ?
C3 C4 C3 120.65(14) 7_565 . ?
C3 C4 H4 119.7 7_565 . ?
C3 C4 H4 119.7 . . ?
O1 C5 N2 122.12(10) . . ?
O1 C5 N1 119.96(9) . . ?
N2 C5 N1 117.90(10) . . ?
N2 C6 C7 113.57(9) . . ?
N2 C6 H6A 108.9 . . ?
C7 C6 H6A 108.9 . . ?
N2 C6 H6B 108.9 . . ?
C7 C6 H6B 108.9 . . ?
H6A C6 H6B 107.7 . . ?
C8 C7 C6 114.07(9) . . ?
C8 C7 H7A 108.7 . . ?
C6 C7 H7A 108.7 . . ?
C8 C7 H7B 108.7 . . ?
C6 C7 H7B 108.7 . . ?
H7A C7 H7B 107.6 . . ?
O2 C8 C7 108.82(9) . . ?
O2 C8 H8A 109.9 . . ?
C7 C8 H8A 109.9 . . ?
O2 C8 H8B 109.9 . . ?
C7 C8 H8B 109.9 . . ?
H8A C8 H8B 108.3 . . ?
O2 C9 C10 108.92(10) . . ?
O2 C9 H9A 109.9 . . ?
C10 C9 H9A 109.9 . . ?
O2 C9 H9B 109.9 . . ?
C10 C9 H9B 109.9 . . ?
H9A C9 H9B 108.3 . . ?
O3 C10 C9 109.06(10) . . ?
O3 C10 H10A 109.9 . . ?
C9 C10 H10A 109.9 . . ?
O3 C10 H10B 109.9 . . ?
C9 C10 H10B 109.9 . . ?
H10A C10 H10B 108.3 . . ?
C5 N1 C2 128.09(9) . . ?
C5 N1 H1N 115.0(9) . . ?
C2 N1 H1N 116.9(9) . . ?
C5 N2 C6 120.57(9) . . ?
C5 N2 H2N 121.1(9) . . ?
C6 N2 H2N 117.5(9) . . ?
C9 O2 C8 112.15(9) . . ?
C10 O3 C10 111.86(13) . 7_565 ?
C11 O4 H4A 105.2(16) . . ?
O4 C11 H11A 109.5 . . ?
O4 C11 H11B 109.5 . . ?
H11A C11 H11B 109.3 . . ?

loop_
_geom_bond_atom_site_label_1
_geom_bond_atom_site_label_2
_geom_bond_distance
_geom_bond_site_symmetry_2
_geom_bond_publ_flag
C1 C2 1.3936(13) 7_565 ?
C1 C2 1.3937(13) . ?
C1 H1 0.9500 . ?
C2 C3 1.3905(16) . ?
C2 N1 1.4142(13) . ?
C3 C4 1.3865(13) . ?
C3 H3 0.9500 . ?
C4 C3 1.3864(13) 7_565 ?
C4 H4 0.9500 . ?
C5 O1 1.2426(13) . ?
C5 N2 1.3446(14) . ?
C5 N1 1.3669(13) . ?
C6 N2 1.4593(14) . ?
C6 C7 1.5271(16) . ?
C6 H6A 0.9900 . ?
C6 H6B 0.9900 . ?
C7 C8 1.5080(18) . ?
C7 H7A 0.9900 . ?
C7 H7B 0.9900 . ?
C8 O2 1.4201(14) . ?
C8 H8A 0.9900 . ?
C8 H8B 0.9900 . ?
C9 O2 1.4177(15) . ?
C9 C10 1.4978(17) . ?
C9 H9A 0.9900 . ?
C9 H9B 0.9900 . ?
C10 O3 1.4237(13) . ?
C10 H10A 0.9900 . ?
C10 H10B 0.9900 . ?
N1 H1N 0.853(14) . ?
N2 H2N 0.885(14) . ?
O3 C10 1.4237(13) 7_565 ?
O4 C11 1.417(3) . ?
O4 H4A 0.84(3) . ?
C11 H11A 0.9798 . ?
C11 H11B 0.9800 . ?

loop_
_geom_hbond_atom_site_label_D
_geom_hbond_atom_site_label_H
_geom_hbond_atom_site_label_A
_geom_hbond_distance_DH
_geom_hbond_distance_HA
_geom_hbond_distance_DA
_geom_hbond_angle_DHA
_geom_hbond_site_symmetry_A
N1 H1N O1 0.853(14) 1.987(14) 2.8387(12) 177.1(12) 5_666
N2 H2N O4 0.885(14) 2.233(14) 3.0746(14) 158.6(12) .
O4 H4A O3 0.84(3) 2.16(3) 2.9817(18) 166(2) .

loop_
_geom_torsion_atom_site_label_1
_geom_torsion_atom_site_label_2
_geom_torsion_atom_site_label_3
_geom_torsion_atom_site_label_4
_geom_torsion
_geom_torsion_site_symmetry_1
_geom_torsion_site_symmetry_2
_geom_torsion_site_symmetry_3
_geom_torsion_site_symmetry_4
_geom_torsion_publ_flag
C2 C1 C2 C3 -1.3(2) 7_565 . . . ?
C2 C1 C2 N1 -174.66(8) 7_565 . . . ?
C1 C2 C3 C4 -0.02(18) . . . . ?
N1 C2 C3 C4 173.44(12) . . . . ?
C2 C3 C4 C3 1.4(2) . . . 7_565 ?
N2 C6 C7 C8 61.70(13) . . . . ?
C6 C7 C8 O2 58.35(13) . . . . ?
O2 C9 C10 O3 -71.63(13) . . . . ?
O1 C5 N1 C2 167.16(11) . . . . ?
N2 C5 N1 C2 -14.54(17) . . . . ?
C3 C2 N1 C5 140.31(12) . . . . ?
C1 C2 N1 C5 -46.29(18) . . . . ?
O1 C5 N2 C6 3.07(17) . . . . ?
N1 C5 N2 C6 -175.19(10) . . . . ?
C7 C6 N2 C5 73.29(14) . . . . ?
C10 C9 O2 C8 176.65(10) . . . . ?
C7 C8 O2 C9 171.21(9) . . . . ?
C9 C10 O3 C10 -177.81(8) . . . 7_565 ?
